data_2227658
loop_
_publ_author_name
'Benharref, Ahmed'
'El Ammari, Lahcen'
'Berraho, Moha'

_publ_section_title
;
 (1<i>S</i>,2<i>R</i>,8<i>R</i>)-2,2-Dichloro-3,7,7,10-tetramethyltricyclo[6.4.0.0^1,3^]dodec-10-en-9-one
;
_journal_coeditor_code IM2235
_journal_issue 11
_journal_name_full 'Acta Crystallographica Section E'
_journal_page_first o2911
_journal_paper_doi 10.1107/S1600536810040213
_journal_volume 66
_journal_year 2010
_chemical_formula_iupac 'C16 H22 Cl2 O'
_chemical_formula_moiety 'C16 H22 Cl2 O'
_chemical_formula_sum 'C16 H22 Cl2 O'
_chemical_formula_weight 301.24
_chemical_name_common 6\a,7\a-dichlorocarbene-himachal-3-en-2-one
_chemical_name_systematic
;
(1<i>S</i>,2<i>R</i>,8<i>R</i>)-2,2-Dichloro-3,7,7,10-
tetramethyltricyclo[6.4.0.0^1,3^]dodec-10-en-9-one
;
_space_group_IT_number 4
_symmetry_cell_setting monoclinic
_symmetry_space_group_name_Hall 'P 2yb'
_symmetry_space_group_name_H-M 'P 1 21 1'
_atom_sites_solution_hydrogens geom
_atom_sites_solution_primary direct
_atom_sites_solution_secondary difmap
_audit_creation_method SHELXL-97
_cell_angle_alpha 90.00
_cell_angle_beta 90.430(3)
_cell_angle_gamma 90.00
_cell_formula_units_Z 4
_cell_length_a 6.6680(7)
_cell_length_b 18.7760(16)
_cell_length_c 12.7696(12)
_cell_measurement_reflns_used 11524
_cell_measurement_temperature 298(2)
_cell_measurement_theta_max 28.24
_cell_measurement_theta_min 2.29
_cell_volume 1598.7(3)
_computing_cell_refinement 'SAINT (Bruker, 2009)'
_computing_data_collection 'APEX2 (Bruker, 2009)'
_computing_data_reduction 'SAINT (Bruker, 2009)'
_computing_molecular_graphics 'ORTEP-3 for Windows (Farrugia,1997)'
_computing_publication_material 'WinGX (Farrugia, 1999)'
_computing_structure_refinement 'SHELXS97 (Sheldrick,2008)'
_computing_structure_solution 'SHELXS97 (Sheldrick,2008)'
_diffrn_ambient_temperature 298(2)
_diffrn_measured_fraction_theta_full 0.991
_diffrn_measured_fraction_theta_max 0.991
_diffrn_measurement_device_type 'Bruker X8 APEXII CCD area-detector'
_diffrn_measurement_method '\f and \w scans'
_diffrn_radiation_monochromator graphite
_diffrn_radiation_source 'fine-focus sealed tube'
_diffrn_radiation_type MoK\a
_diffrn_radiation_wavelength 0.71073
_diffrn_reflns_av_R_equivalents 0.0307
_diffrn_reflns_av_sigmaI/netI 0.0459
_diffrn_reflns_limit_h_max 8
_diffrn_reflns_limit_h_min -8
_diffrn_reflns_limit_k_max 24
_diffrn_reflns_limit_k_min -16
_diffrn_reflns_limit_l_max 17
_diffrn_reflns_limit_l_min -14
_diffrn_reflns_number 11524
_diffrn_reflns_theta_full 28.24
_diffrn_reflns_theta_max 28.24
_diffrn_reflns_theta_min 2.69
_exptl_absorpt_coefficient_mu 0.397
_exptl_absorpt_correction_type none
_exptl_crystal_colour colourless
_exptl_crystal_density_diffrn 1.252
_exptl_crystal_density_method 'not measured'
_exptl_crystal_description Prism
_exptl_crystal_F_000 640
_exptl_crystal_size_max 0.27
_exptl_crystal_size_mid 0.18
_exptl_crystal_size_min 0.12
_refine_diff_density_max 0.172
_refine_diff_density_min -0.174
_refine_ls_abs_structure_details 'Flack & Bernardinelli (2000), 1791 Friedel pairs'
_refine_ls_abs_structure_Flack 0.01(5)
_refine_ls_extinction_method none
_refine_ls_goodness_of_fit_ref 1.004
_refine_ls_hydrogen_treatment constr
_refine_ls_matrix_type full
_refine_ls_number_parameters 351
_refine_ls_number_reflns 5817
_refine_ls_number_restraints 1
_refine_ls_restrained_S_all 1.004
_refine_ls_R_factor_all 0.0586
_refine_ls_R_factor_gt 0.0387
_refine_ls_shift/su_max 0.000
_refine_ls_shift/su_mean 0.000
_refine_ls_structure_factor_coef Fsqd
_refine_ls_weighting_details 'calc w=1/[\s^2^(Fo^2^)+(0.0451P)^2^+0.0000P] where P=(Fo^2^+2Fc^2^)/3'
_refine_ls_weighting_scheme calc
_refine_ls_wR_factor_gt 0.0848
_refine_ls_wR_factor_ref 0.0939
_reflns_number_gt 4348
_reflns_number_total 5817
_reflns_threshold_expression I>2sigma(I)
_cod_data_source_file im2235.cif
_cod_data_source_block I
_cod_original_sg_symbol_H-M 'P 21'
_cod_database_code 2227658
_cod_database_fobs_code 2227658

loop_
_symmetry_equiv_pos_as_xyz
'x, y, z'
'-x, y+1/2, -z'

loop_
_atom_site_type_symbol
_atom_site_label
_atom_site_fract_x
_atom_site_fract_y
_atom_site_fract_z
_atom_site_U_iso_or_equiv
_atom_site_adp_type
_atom_site_calc_flag
_atom_site_refinement_flags
_atom_site_occupancy
_atom_site_disorder_assembly
_atom_site_disorder_group
C C4 0.2648(4) 0.51700(18) 0.1518(2) 0.0665(8) Uani d . 1 . .
H H4 0.3713 0.5344 0.1916 0.080 Uiso calc R 1 . .
C C5 0.3032(4) 0.50170(17) 0.0397(2) 0.0566(7) Uani d . 1 . .
H H5A 0.3645 0.4551 0.0335 0.068 Uiso calc R 1 . .
H H5B 0.3967 0.5366 0.0125 0.068 Uiso calc R 1 . .
C C6 0.1141(4) 0.50357(13) -0.02434(19) 0.0428(5) Uani d . 1 . .
C C7 0.1190(4) 0.50653(15) -0.1455(2) 0.0555(7) Uani d . 1 . .
C C13 0.3194(5) 0.5040(2) -0.2006(3) 0.0842(11) Uani d . 1 . .
H H13A 0.3063 0.5251 -0.2688 0.126 Uiso calc R 1 . .
H H13B 0.3615 0.4553 -0.2077 0.126 Uiso calc R 1 . .
H H13C 0.4173 0.5298 -0.1603 0.126 Uiso calc R 1 . .
C C29 0.7542(5) 0.3406(2) 0.3751(3) 0.0802(10) Uani d . 1 . .
H H29A 0.7532 0.3825 0.3320 0.120 Uiso calc R 1 . .
H H29B 0.7934 0.3003 0.3338 0.120 Uiso calc R 1 . .
H H29C 0.8478 0.3469 0.4318 0.120 Uiso calc R 1 . .
C C30 0.1340(6) 0.1455(2) 0.4271(3) 0.1001(13) Uani d . 1 . .
H H30A 0.0623 0.1353 0.4903 0.150 Uiso calc R 1 . .
H H30B 0.1376 0.1036 0.3841 0.150 Uiso calc R 1 . .
H H30C 0.0677 0.1832 0.3898 0.150 Uiso calc R 1 . .
C C32 0.4841(4) 0.36421(13) 0.51889(19) 0.0483(6) Uani d . 1 . .
Cl Cl2 0.23340(15) 0.64403(4) -0.07935(7) 0.0867(3) Uani d . 1 . .
Cl Cl3 0.24108(11) 0.40022(3) 0.53257(6) 0.0636(2) Uani d . 1 . .
Cl Cl4 0.65593(14) 0.42095(4) 0.58207(7) 0.0779(2) Uani d . 1 . .
C C1 -0.0602(3) 0.46308(12) 0.02462(19) 0.0401(5) Uani d . 1 . .
H H1 -0.1815 0.4787 -0.0126 0.048 Uiso calc R 1 . .
C C2 -0.0857(4) 0.48562(13) 0.1377(2) 0.0478(6) Uani d . 1 . .
C C3 0.0909(4) 0.50787(16) 0.1996(2) 0.0577(7) Uani d . 1 . .
C C8 -0.0460(5) 0.46708(15) -0.2027(2) 0.0635(8) Uani d . 1 . .
H H8A -0.0446 0.4806 -0.2760 0.076 Uiso calc R 1 . .
H H8B -0.1744 0.4812 -0.1742 0.076 Uiso calc R 1 . .
C C9 -0.0246(6) 0.38591(16) -0.1941(2) 0.0753(9) Uani d . 1 . .
H H9A -0.1549 0.3645 -0.2070 0.090 Uiso calc R 1 . .
H H9B 0.0644 0.3698 -0.2490 0.090 Uiso calc R 1 . .
C C10 0.0552(5) 0.35865(15) -0.0899(2) 0.0681(8) Uani d . 1 . .
H H10A 0.1938 0.3738 -0.0837 0.082 Uiso calc R 1 . .
H H10B 0.0560 0.3070 -0.0933 0.082 Uiso calc R 1 . .
C C11 -0.0502(4) 0.37973(13) 0.0114(2) 0.0476(6) Uani d . 1 . .
C C12 0.0569(6) 0.52838(19) 0.3121(2) 0.0791(10) Uani d . 1 . .
H H12A 0.1817 0.5263 0.3499 0.119 Uiso calc R 1 . .
H H12B -0.0371 0.4960 0.3430 0.119 Uiso calc R 1 . .
H H12C 0.0043 0.5759 0.3151 0.119 Uiso calc R 1 . .
C C14 -0.2671(5) 0.35177(17) 0.0103(3) 0.0793(10) Uani d . 1 . .
H H14A -0.2660 0.3008 0.0045 0.119 Uiso calc R 1 . .
H H14B -0.3383 0.3718 -0.0483 0.119 Uiso calc R 1 . .
H H14C -0.3322 0.3653 0.0741 0.119 Uiso calc R 1 . .
C C15 0.0620(5) 0.34352(16) 0.1020(3) 0.0709(9) Uani d . 1 . .
H H15A 0.0584 0.2928 0.0925 0.106 Uiso calc R 1 . .
H H15B -0.0008 0.3557 0.1670 0.106 Uiso calc R 1 . .
H H15C 0.1989 0.3594 0.1032 0.106 Uiso calc R 1 . .
C C16 0.0640(4) 0.57190(14) -0.0831(2) 0.0545(7) Uani d . 1 . .
C C17 0.3373(3) 0.23635(12) 0.52663(18) 0.0416(5) Uani d . 1 . .
H H17 0.2229 0.2643 0.5009 0.050 Uiso calc R 1 . .
C C18 0.2929(4) 0.21847(13) 0.6403(2) 0.0491(6) Uani d . 1 . .
C C19 0.4595(4) 0.21347(15) 0.7164(2) 0.0566(7) Uani d . 1 . .
C C20 0.6448(4) 0.23164(15) 0.6869(2) 0.0541(7) Uani d . 1 . .
H H20 0.7473 0.2279 0.7364 0.065 Uiso calc R 1 . .
C C21 0.6985(4) 0.25743(14) 0.5803(2) 0.0504(6) Uani d . 1 . .
H H21A 0.7596 0.2188 0.5415 0.060 Uiso calc R 1 . .
H H21B 0.7965 0.2954 0.5867 0.060 Uiso calc R 1 . .
C C22 0.5185(4) 0.28455(12) 0.51998(19) 0.0394(5) Uani d . 1 . .
C C23 0.5449(4) 0.32811(15) 0.41890(19) 0.0503(6) Uani d . 1 . .
C C24 0.3892(5) 0.31700(17) 0.3332(2) 0.0620(8) Uani d . 1 . .
H H24A 0.4055 0.3534 0.2801 0.074 Uiso calc R 1 . .
H H24B 0.2564 0.3223 0.3627 0.074 Uiso calc R 1 . .
C C25 0.4058(6) 0.2439(2) 0.2822(2) 0.0831(10) Uani d . 1 . .
H H25A 0.5018 0.2470 0.2256 0.100 Uiso calc R 1 . .
H H25B 0.2768 0.2320 0.2513 0.100 Uiso calc R 1 . .
C C26 0.4694(5) 0.18318(19) 0.3547(3) 0.0788(10) Uani d . 1 . .
H H26A 0.6073 0.1919 0.3757 0.095 Uiso calc R 1 . .
H H26B 0.4690 0.1398 0.3135 0.095 Uiso calc R 1 . .
C C27 0.3494(4) 0.16840(15) 0.4547(2) 0.0612(8) Uani d . 1 . .
C C28 0.4103(5) 0.1891(2) 0.8254(3) 0.0821(10) Uani d . 1 . .
H H28A 0.5294 0.1903 0.8681 0.123 Uiso calc R 1 . .
H H28B 0.3590 0.1414 0.8230 0.123 Uiso calc R 1 . .
H H28C 0.3112 0.2201 0.8549 0.123 Uiso calc R 1 . .
C C31 0.4526(6) 0.10533(17) 0.5119(3) 0.0908(11) Uani d . 1 . .
H H31A 0.5875 0.1184 0.5304 0.136 Uiso calc R 1 . .
H H31B 0.4548 0.0646 0.4665 0.136 Uiso calc R 1 . .
H H31C 0.3795 0.0940 0.5742 0.136 Uiso calc R 1 . .
O O1 -0.2520(3) 0.48319(13) 0.17818(16) 0.0732(6) Uani d . 1 . .
O O2 0.1224(3) 0.20740(13) 0.66801(17) 0.0771(6) Uani d . 1 . .
Cl Cl1 -0.18216(13) 0.60662(4) -0.08502(7) 0.0734(2) Uani d . 1 . .

loop_
_atom_site_aniso_label
_atom_site_aniso_U_11
_atom_site_aniso_U_22
_atom_site_aniso_U_33
_atom_site_aniso_U_12
_atom_site_aniso_U_13
_atom_site_aniso_U_23
C4 0.0487(17) 0.085(2) 0.065(2) -0.0084(15) -0.0153(14) -0.0067(17)
C5 0.0387(14) 0.0655(18) 0.0656(18) -0.0037(12) -0.0004(12) -0.0059(14)
C6 0.0402(13) 0.0434(13) 0.0447(14) -0.0043(10) -0.0006(11) -0.0034(11)
C7 0.0677(18) 0.0501(15) 0.0489(16) -0.0119(13) 0.0092(13) -0.0005(12)
C13 0.092(3) 0.089(3) 0.072(2) -0.019(2) 0.0332(19) -0.0136(19)
C29 0.072(2) 0.100(3) 0.070(2) -0.0123(19) 0.0127(17) 0.0220(19)
C30 0.077(2) 0.087(3) 0.137(3) -0.019(2) -0.014(2) -0.052(3)
C32 0.0542(15) 0.0398(13) 0.0506(16) 0.0004(11) -0.0125(12) 0.0009(11)
Cl2 0.1082(7) 0.0573(5) 0.0947(6) -0.0378(5) 0.0078(5) -0.0006(4)
Cl3 0.0704(5) 0.0544(4) 0.0658(4) 0.0229(3) -0.0103(3) -0.0051(3)
Cl4 0.0927(6) 0.0486(4) 0.0918(6) -0.0169(4) -0.0318(4) -0.0002(4)
C1 0.0353(13) 0.0399(13) 0.0449(14) 0.0020(10) -0.0076(10) 0.0039(11)
C2 0.0454(15) 0.0471(14) 0.0511(16) 0.0094(11) 0.0035(12) 0.0059(12)
C3 0.0539(18) 0.0667(18) 0.0522(16) 0.0042(14) -0.0065(13) -0.0101(14)
C8 0.089(2) 0.0588(17) 0.0430(15) -0.0148(15) -0.0073(14) -0.0008(13)
C9 0.118(3) 0.0553(18) 0.0527(17) -0.0167(18) -0.0016(17) -0.0117(14)
C10 0.091(2) 0.0446(16) 0.069(2) 0.0051(15) -0.0035(16) -0.0075(14)
C11 0.0488(15) 0.0406(13) 0.0532(15) -0.0014(11) -0.0020(12) 0.0025(11)
C12 0.105(3) 0.080(2) 0.0529(18) -0.003(2) -0.0018(17) -0.0074(16)
C14 0.075(2) 0.0495(17) 0.114(3) -0.0145(15) -0.0048(19) 0.0074(17)
C15 0.081(2) 0.0552(17) 0.076(2) 0.0137(15) -0.0104(17) 0.0120(15)
C16 0.0626(18) 0.0459(14) 0.0549(17) -0.0149(13) -0.0024(13) -0.0026(13)
C17 0.0348(13) 0.0408(13) 0.0490(15) 0.0067(10) -0.0050(10) -0.0034(11)
C18 0.0430(15) 0.0421(14) 0.0624(17) 0.0073(11) 0.0050(12) 0.0054(12)
C19 0.0551(17) 0.0587(17) 0.0559(17) 0.0108(13) -0.0002(13) 0.0135(13)
C20 0.0510(16) 0.0544(15) 0.0566(17) 0.0087(12) -0.0141(13) 0.0066(13)
C21 0.0460(15) 0.0466(14) 0.0584(17) 0.0029(11) -0.0054(12) 0.0061(12)
C22 0.0378(13) 0.0395(12) 0.0410(13) 0.0040(10) -0.0019(10) -0.0007(10)
C23 0.0494(16) 0.0582(16) 0.0433(14) 0.0008(12) -0.0001(12) 0.0077(13)
C24 0.070(2) 0.0738(19) 0.0416(15) 0.0087(15) -0.0054(13) 0.0035(15)
C25 0.102(3) 0.098(3) 0.0487(18) 0.011(2) -0.0075(17) -0.0172(18)
C26 0.088(2) 0.073(2) 0.076(2) 0.0114(18) 0.0056(18) -0.0394(18)
C27 0.0563(17) 0.0455(15) 0.082(2) -0.0012(12) -0.0020(15) -0.0182(15)
C28 0.090(2) 0.090(3) 0.066(2) 0.015(2) 0.0108(18) 0.0236(19)
C31 0.097(3) 0.0443(17) 0.131(3) 0.0114(18) 0.003(2) -0.010(2)
O1 0.0502(12) 0.1049(17) 0.0647(13) 0.0081(11) 0.0127(10) 0.0001(12)
O2 0.0439(12) 0.0959(17) 0.0917(16) 0.0044(11) 0.0137(10) 0.0280(13)
Cl1 0.0823(6) 0.0530(4) 0.0846(5) 0.0118(4) -0.0146(4) 0.0132(4)

loop_
_atom_type_symbol
_atom_type_description
_atom_type_scat_dispersion_real
_atom_type_scat_dispersion_imag
_atom_type_scat_source
C C 0.0033 0.0016 'International Tables Vol C Tables 4.2.6.8 and 6.1.1.4'
H H 0.0000 0.0000 'International Tables Vol C Tables 4.2.6.8 and 6.1.1.4'
Cl Cl 0.1484 0.1585 'International Tables Vol C Tables 4.2.6.8 and 6.1.1.4'

loop_
_geom_angle_atom_site_label_1
_geom_angle_atom_site_label_2
_geom_angle_atom_site_label_3
_geom_angle_site_symmetry_1
_geom_angle_site_symmetry_3
_geom_angle
_geom_angle_publ_flag
C3 C4 C5 . . 125.3(3) ?
C3 C4 H4 . . 117.4 ?
C5 C4 H4 . . 117.4 ?
C4 C5 C6 . . 111.8(2) ?
C4 C5 H5A . . 109.3 ?
C6 C5 H5A . . 109.3 ?
C4 C5 H5B . . 109.3 ?
C6 C5 H5B . . 109.3 ?
H5A C5 H5B . . 107.9 ?
C5 C6 C16 . . 118.0(2) ?
C5 C6 C1 . . 113.9(2) ?
C16 C6 C1 . . 117.1(2) ?
C5 C6 C7 . . 121.5(2) ?
C16 C6 C7 . . 58.90(17) ?
C1 C6 C7 . . 116.6(2) ?
C16 C7 C8 . . 118.4(3) ?
C16 C7 C13 . . 119.3(3) ?
C8 C7 C13 . . 113.7(3) ?
C16 C7 C6 . . 59.67(17) ?
C8 C7 C6 . . 116.4(2) ?
C13 C7 C6 . . 119.2(3) ?
C7 C13 H13A . . 109.5 ?
C7 C13 H13B . . 109.5 ?
H13A C13 H13B . . 109.5 ?
C7 C13 H13C . . 109.5 ?
H13A C13 H13C . . 109.5 ?
H13B C13 H13C . . 109.5 ?
C23 C29 H29A . . 109.5 ?
C23 C29 H29B . . 109.5 ?
H29A C29 H29B . . 109.5 ?
C23 C29 H29C . . 109.5 ?
H29A C29 H29C . . 109.5 ?
H29B C29 H29C . . 109.5 ?
C27 C30 H30A . . 109.5 ?
C27 C30 H30B . . 109.5 ?
H30A C30 H30B . . 109.5 ?
C27 C30 H30C . . 109.5 ?
H30A C30 H30C . . 109.5 ?
H30B C30 H30C . . 109.5 ?
C23 C32 C22 . . 61.35(17) ?
C23 C32 Cl4 . . 118.95(19) ?
C22 C32 Cl4 . . 119.78(18) ?
C23 C32 Cl3 . . 120.68(18) ?
C22 C32 Cl3 . . 121.13(18) ?
Cl4 C32 Cl3 . . 108.56(14) ?
C2 C1 C6 . . 110.0(2) ?
C2 C1 C11 . . 112.6(2) ?
C6 C1 C11 . . 114.7(2) ?
C2 C1 H1 . . 106.3 ?
C6 C1 H1 . . 106.3 ?
C11 C1 H1 . . 106.3 ?
O1 C2 C3 . . 120.3(2) ?
O1 C2 C1 . . 119.9(2) ?
C3 C2 C1 . . 119.7(2) ?
C4 C3 C2 . . 119.2(3) ?
C4 C3 C12 . . 123.0(3) ?
C2 C3 C12 . . 117.3(2) ?
C7 C8 C9 . . 112.7(3) ?
C7 C8 H8A . . 109.1 ?
C9 C8 H8A . . 109.1 ?
C7 C8 H8B . . 109.1 ?
C9 C8 H8B . . 109.1 ?
H8A C8 H8B . . 107.8 ?
C10 C9 C8 . . 115.4(2) ?
C10 C9 H9A . . 108.4 ?
C8 C9 H9A . . 108.4 ?
C10 C9 H9B . . 108.4 ?
C8 C9 H9B . . 108.4 ?
H9A C9 H9B . . 107.5 ?
C9 C10 C11 . . 119.6(3) ?
C9 C10 H10A . . 107.4 ?
C11 C10 H10A . . 107.4 ?
C9 C10 H10B . . 107.4 ?
C11 C10 H10B . . 107.4 ?
H10A C10 H10B . . 106.9 ?
C10 C11 C15 . . 107.4(2) ?
C10 C11 C14 . . 110.0(2) ?
C15 C11 C14 . . 108.0(2) ?
C10 C11 C1 . . 111.6(2) ?
C15 C11 C1 . . 112.4(2) ?
C14 C11 C1 . . 107.4(2) ?
C3 C12 H12A . . 109.5 ?
C3 C12 H12B . . 109.5 ?
H12A C12 H12B . . 109.5 ?
C3 C12 H12C . . 109.5 ?
H12A C12 H12C . . 109.5 ?
H12B C12 H12C . . 109.5 ?
C11 C14 H14A . . 109.5 ?
C11 C14 H14B . . 109.5 ?
H14A C14 H14B . . 109.5 ?
C11 C14 H14C . . 109.5 ?
H14A C14 H14C . . 109.5 ?
H14B C14 H14C . . 109.5 ?
C11 C15 H15A . . 109.5 ?
C11 C15 H15B . . 109.5 ?
H15A C15 H15B . . 109.5 ?
C11 C15 H15C . . 109.5 ?
H15A C15 H15C . . 109.5 ?
H15B C15 H15C . . 109.5 ?
C7 C16 C6 . . 61.42(18) ?
C7 C16 Cl2 . . 118.7(2) ?
C6 C16 Cl2 . . 119.7(2) ?
C7 C16 Cl1 . . 121.5(2) ?
C6 C16 Cl1 . . 121.25(19) ?
Cl2 C16 Cl1 . . 108.17(15) ?
C22 C17 C18 . . 110.30(19) ?
C22 C17 C27 . . 114.06(19) ?
C18 C17 C27 . . 112.9(2) ?
C22 C17 H17 . . 106.3 ?
C18 C17 H17 . . 106.3 ?
C27 C17 H17 . . 106.3 ?
O2 C18 C19 . . 120.1(2) ?
O2 C18 C17 . . 120.4(2) ?
C19 C18 C17 . . 119.5(2) ?
C20 C19 C18 . . 119.4(2) ?
C20 C19 C28 . . 123.1(3) ?
C18 C19 C28 . . 117.5(3) ?
C19 C20 C21 . . 124.6(2) ?
C19 C20 H20 . . 117.7 ?
C21 C20 H20 . . 117.7 ?
C20 C21 C22 . . 112.3(2) ?
C20 C21 H21A . . 109.1 ?
C22 C21 H21A . . 109.1 ?
C20 C21 H21B . . 109.1 ?
C22 C21 H21B . . 109.1 ?
H21A C21 H21B . . 107.9 ?
C21 C22 C17 . . 113.7(2) ?
C21 C22 C32 . . 117.3(2) ?
C17 C22 C32 . . 118.1(2) ?
C21 C22 C23 . . 120.8(2) ?
C17 C22 C23 . . 117.5(2) ?
C32 C22 C23 . . 59.02(17) ?
C32 C23 C24 . . 119.1(2) ?
C32 C23 C29 . . 119.7(3) ?
C24 C23 C29 . . 112.3(2) ?
C32 C23 C22 . . 59.62(15) ?
C24 C23 C22 . . 116.7(2) ?
C29 C23 C22 . . 120.0(2) ?
C23 C24 C25 . . 112.4(3) ?
C23 C24 H24A . . 109.1 ?
C25 C24 H24A . . 109.1 ?
C23 C24 H24B . . 109.1 ?
C25 C24 H24B . . 109.1 ?
H24A C24 H24B . . 107.9 ?
C24 C25 C26 . . 115.7(3) ?
C24 C25 H25A . . 108.3 ?
C26 C25 H25A . . 108.3 ?
C24 C25 H25B . . 108.3 ?
C26 C25 H25B . . 108.3 ?
H25A C25 H25B . . 107.4 ?
C25 C26 C27 . . 119.7(3) ?
C25 C26 H26A . . 107.4 ?
C27 C26 H26A . . 107.4 ?
C25 C26 H26B . . 107.4 ?
C27 C26 H26B . . 107.4 ?
H26A C26 H26B . . 106.9 ?
C30 C27 C26 . . 110.6(3) ?
C30 C27 C31 . . 107.7(3) ?
C26 C27 C31 . . 107.3(3) ?
C30 C27 C17 . . 108.0(2) ?
C26 C27 C17 . . 111.6(2) ?
C31 C27 C17 . . 111.7(3) ?
C19 C28 H28A . . 109.5 ?
C19 C28 H28B . . 109.5 ?
H28A C28 H28B . . 109.5 ?
C19 C28 H28C . . 109.5 ?
H28A C28 H28C . . 109.5 ?
H28B C28 H28C . . 109.5 ?
C27 C31 H31A . . 109.5 ?
C27 C31 H31B . . 109.5 ?
H31A C31 H31B . . 109.5 ?
C27 C31 H31C . . 109.5 ?
H31A C31 H31C . . 109.5 ?
H31B C31 H31C . . 109.5 ?

loop_
_geom_bond_atom_site_label_1
_geom_bond_atom_site_label_2
_geom_bond_site_symmetry_2
_geom_bond_distance
_geom_bond_publ_flag
C4 C3 . 1.326(4) ?
C4 C5 . 1.484(4) ?
C4 H4 . 0.9300 ?
C5 C6 . 1.498(4) ?
C5 H5A . 0.9700 ?
C5 H5B . 0.9700 ?
C6 C16 . 1.522(4) ?
C6 C1 . 1.527(3) ?
C6 C7 . 1.549(4) ?
C7 C16 . 1.510(4) ?
C7 C8 . 1.510(4) ?
C7 C13 . 1.516(4) ?
C13 H13A . 0.9600 ?
C13 H13B . 0.9600 ?
C13 H13C . 0.9600 ?
C29 C23 . 1.526(4) ?
C29 H29A . 0.9600 ?
C29 H29B . 0.9600 ?
C29 H29C . 0.9600 ?
C30 C27 . 1.537(4) ?
C30 H30A . 0.9600 ?
C30 H30B . 0.9600 ?
C30 H30C . 0.9600 ?
C32 C23 . 1.504(4) ?
C32 C22 . 1.513(3) ?
C32 Cl4 . 1.756(3) ?
C32 Cl3 . 1.766(3) ?
Cl2 C16 . 1.764(3) ?
C1 C2 . 1.515(4) ?
C1 C11 . 1.576(3) ?
C1 H1 . 0.9800 ?
C2 O1 . 1.228(3) ?
C2 C3 . 1.474(4) ?
C3 C12 . 1.506(4) ?
C8 C9 . 1.535(4) ?
C8 H8A . 0.9700 ?
C8 H8B . 0.9700 ?
C9 C10 . 1.519(4) ?
C9 H9A . 0.9700 ?
C9 H9B . 0.9700 ?
C10 C11 . 1.529(4) ?
C10 H10A . 0.9700 ?
C10 H10B . 0.9700 ?
C11 C15 . 1.532(4) ?
C11 C14 . 1.538(4) ?
C12 H12A . 0.9600 ?
C12 H12B . 0.9600 ?
C12 H12C . 0.9600 ?
C14 H14A . 0.9600 ?
C14 H14B . 0.9600 ?
C14 H14C . 0.9600 ?
C15 H15A . 0.9600 ?
C15 H15B . 0.9600 ?
C15 H15C . 0.9600 ?
C16 Cl1 . 1.766(3) ?
C17 C22 . 1.513(3) ?
C17 C18 . 1.521(4) ?
C17 C27 . 1.574(3) ?
C17 H17 . 0.9800 ?
C18 O2 . 1.211(3) ?
C18 C19 . 1.473(4) ?
C19 C20 . 1.339(4) ?
C19 C28 . 1.505(4) ?
C20 C21 . 1.491(4) ?
C20 H20 . 0.9300 ?
C21 C22 . 1.509(3) ?
C21 H21A . 0.9700 ?
C21 H21B . 0.9700 ?
C22 C23 . 1.539(3) ?
C23 C24 . 1.517(4) ?
C24 C25 . 1.523(5) ?
C24 H24A . 0.9700 ?
C24 H24B . 0.9700 ?
C25 C26 . 1.527(5) ?
C25 H25A . 0.9700 ?
C25 H25B . 0.9700 ?
C26 C27 . 1.537(5) ?
C26 H26A . 0.9700 ?
C26 H26B . 0.9700 ?
C27 C31 . 1.549(5) ?
C28 H28A . 0.9600 ?
C28 H28B . 0.9600 ?
C28 H28C . 0.9600 ?
C31 H31A . 0.9600 ?
C31 H31B . 0.9600 ?
C31 H31C . 0.9600 ?
